data_7714778
loop_
_publ_author_name
'Sumida, Akifumi'
'Onishi, Tomoharu'
'Imoto, Hiroaki'
'Naka, Kensuke'

_publ_section_title
;
 Synthesis, structures, and photophysical properties of &#x3c0;-extended
 arsaborins.
;
_journal_issue 4
_journal_name_full 'Dalton transactions (Cambridge, England : 2003)'
_journal_page_first 1706
_journal_page_last 1713
_journal_paper_doi 10.1039/d3dt03798c
_journal_volume 53
_journal_year 2024
_chemical_formula_moiety 'C23 H20 As B S2'
_chemical_formula_sum 'C23 H20 As B S2'
_chemical_formula_weight 446.24
_space_group_crystal_system monoclinic
_space_group_IT_number 14
_space_group_name_Hall '-P 2ybc'
_space_group_name_H-M_alt 'P 1 21/c 1'
_atom_sites_solution_hydrogens geom
_atom_sites_solution_primary dual
_audit_creation_date 2022-10-31
_audit_creation_method
;
Olex2 1.5-ac5-024
(compiled 2022.04.12 svn.rca3783a0 for Rigaku Oxford Diffraction, GUI svn.r6498)
;
_audit_update_record
;
2023-10-26 deposited with the CCDC.	2023-12-20 downloaded from the CCDC.
;
_cell_angle_alpha 90
_cell_angle_beta 107.164(11)
_cell_angle_gamma 90
_cell_formula_units_Z 4
_cell_length_a 13.0407(15)
_cell_length_b 20.1117(16)
_cell_length_c 8.6242(9)
_cell_measurement_reflns_used 2059
_cell_measurement_temperature 298
_cell_measurement_theta_max 25.9480
_cell_measurement_theta_min 3.1620
_cell_volume 2161.1(4)
_computing_cell_refinement 'CrysAlisPro 1.171.42.55a (Rigaku OD, 2022)'
_computing_data_collection 'CrysAlisPro 1.171.42.55a (Rigaku OD, 2022)'
_computing_data_reduction 'CrysAlisPro 1.171.42.55a (Rigaku OD, 2022)'
_computing_molecular_graphics 'Olex2 1.5-ac5-024 (Dolomanov et al., 2009)'
_computing_publication_material 'Olex2 1.5-ac5-024 (Dolomanov et al., 2009)'
_computing_structure_refinement 'SHELXL 2018/3 (Sheldrick, 2015)'
_computing_structure_solution 'SHELXT 2018/2 (Sheldrick, 2018)'
_diffrn_ambient_temperature 298
_diffrn_detector 'CCD plate'
_diffrn_measured_fraction_theta_full 0.999
_diffrn_measured_fraction_theta_max 0.999
_diffrn_measurement_details
;
List of Runs (angles in degrees, time in seconds):

  # Type    Start    End  Width  t~exp~   \w     \q     \k     \f   Frames
#--------------------------------------------------------------------------
  1  \w    -67.00 114.00   0.50    1.25    --   30.00  54.00-150.00  362
  2  \w    -25.00   2.00   0.50    1.25    --   30.00  54.00   0.00   54
;
_diffrn_measurement_device 'two-circle diffractometer'
_diffrn_measurement_device_type 'XtaLAB Mini (JP)'
_diffrn_measurement_method '\w scans'
_diffrn_orient_matrix_type 'CrysAlisPro convention (1999,Acta A55,543-557)'
_diffrn_orient_matrix_UB_11 0.0247180000
_diffrn_orient_matrix_UB_12 -0.0302853000
_diffrn_orient_matrix_UB_13 -0.0113294000
_diffrn_orient_matrix_UB_21 0.0502585000
_diffrn_orient_matrix_UB_22 0.0122281000
_diffrn_orient_matrix_UB_23 0.0484985000
_diffrn_orient_matrix_UB_31 -0.0100971000
_diffrn_orient_matrix_UB_32 -0.0132748000
_diffrn_orient_matrix_UB_33 0.0702814000
_diffrn_radiation_monochromator graphite
_diffrn_radiation_probe x-ray
_diffrn_radiation_type 'Mo K\a'
_diffrn_radiation_wavelength 0.71073
_diffrn_reflns_av_R_equivalents 0.0330
_diffrn_reflns_av_unetI/netI 0.0738
_diffrn_reflns_Laue_measured_fraction_full 0.999
_diffrn_reflns_Laue_measured_fraction_max 0.999
_diffrn_reflns_limit_h_max 16
_diffrn_reflns_limit_h_min -6
_diffrn_reflns_limit_k_max 25
_diffrn_reflns_limit_k_min -23
_diffrn_reflns_limit_l_max 10
_diffrn_reflns_limit_l_min -10
_diffrn_reflns_number 7974
_diffrn_reflns_point_group_measured_fraction_full 0.999
_diffrn_reflns_point_group_measured_fraction_max 0.999
_diffrn_reflns_theta_full 25.242
_diffrn_reflns_theta_max 26.366
_diffrn_reflns_theta_min 2.671
_diffrn_source 'fine-focus sealed X-ray tube'
_diffrn_source_type 'Rigaku (Mo) X-ray Source'
_exptl_absorpt_coefficient_mu 1.771
_exptl_absorpt_correction_T_max 0.656
_exptl_absorpt_correction_T_min 0.466
_exptl_absorpt_correction_type analytical
_exptl_absorpt_process_details
;
CrysAlisPro 1.171.42.55a (Rigaku Oxford Diffraction, 2022)
Analytical numeric absorption correction using a multifaceted crystal
model based on expressions derived by R.C. Clark & J.S. Reid.
(Clark, R. C. & Reid, J. S. (1995). Acta Cryst. A51, 887-897)
Empirical absorption correction using spherical harmonics,
implemented in SCALE3 ABSPACK scaling algorithm.
;
_exptl_crystal_colour colourless
_exptl_crystal_colour_primary colourless
_exptl_crystal_density_diffrn 1.371
_exptl_crystal_description plate
_exptl_crystal_F_000 912
_exptl_crystal_size_max 0.516
_exptl_crystal_size_mid 0.42
_exptl_crystal_size_min 0.249
_refine_diff_density_max 0.414
_refine_diff_density_min -0.462
_refine_diff_density_rms 0.069
_refine_ls_extinction_method none
_refine_ls_goodness_of_fit_ref 0.968
_refine_ls_hydrogen_treatment constr
_refine_ls_matrix_type full
_refine_ls_number_parameters 247
_refine_ls_number_reflns 4409
_refine_ls_number_restraints 0
_refine_ls_restrained_S_all 0.968
_refine_ls_R_factor_all 0.0789
_refine_ls_R_factor_gt 0.0363
_refine_ls_shift/su_max 0.001
_refine_ls_shift/su_mean 0.000
_refine_ls_structure_factor_coef Fsqd
_refine_ls_weighting_details 'w=1/[\s^2^(Fo^2^)+(0.0159P)^2^] where P=(Fo^2^+2Fc^2^)/3'
_refine_ls_weighting_scheme calc
_refine_ls_wR_factor_gt 0.0595
_refine_ls_wR_factor_ref 0.0722
_reflns_Friedel_coverage 0.000
_reflns_number_gt 2943
_reflns_number_total 4409
_reflns_threshold_expression 'I > 2\s(I)'
_cod_data_source_file d3dt03798c2.cif
_cod_data_source_block 3e@298K
_cod_depositor_comments 'Adding full bibliography for 7714770--7714783.cif.'
_cod_database_code 7714778
_shelx_shelxl_version_number 2018/3
_chemical_oxdiff_formula AsAuClCH
_shelx_space_group_comment
;
The symmetry employed for this shelxl refinement is uniquely defined
by the following loop, which should always be used as a source of
symmetry information in preference to the above space-group names.
They are only intended as comments.
;
_shelx_estimated_absorpt_t_max 0.667
_shelx_estimated_absorpt_t_min 0.462
_olex2_refinement_description
;
1. Fixed Uiso
 At 1.2 times of:
  All C(H) groups
 At 1.5 times of:
  All C(H,H,H) groups
2.a Aromatic/amide H refined with riding coordinates:
 C5(H5), C10(H10), C14(H14), C7(H7), C6(H6), C11(H11), C13(H13), C12(H12),
 C19(H19), C17(H17), C8(H8)
2.b Idealised Me refined as rotating group:
 C23(H23A,H23B,H23C), C21(H21A,H21B,H21C), C22(H22A,H22B,H22C)
;
_olex2_submission_special_instructions 'No special instructions were received'
_oxdiff_exptl_absorpt_empirical_details
;
Empirical correction (ABSPACK) includes:
- Absorption correction using spherical harmonics
- Frame scaling
;
_oxdiff_exptl_absorpt_empirical_full_max 1.668
_oxdiff_exptl_absorpt_empirical_full_min 0.796

loop_
_space_group_symop_operation_xyz
'x, y, z'
'-x, y+1/2, -z+1/2'
'-x, -y, -z'
'x, -y-1/2, z-1/2'

loop_
_atom_site_label
_atom_site_type_symbol
_atom_site_fract_x
_atom_site_fract_y
_atom_site_fract_z
_atom_site_U_iso_or_equiv
_atom_site_adp_type
_atom_site_occupancy
_atom_site_site_symmetry_order
_atom_site_calc_flag
_atom_site_refinement_flags_posn
_atom_site_refinement_flags_adp
_atom_site_refinement_flags_occupancy
_atom_site_disorder_assembly
_atom_site_disorder_group
As1 As 0.41475(3) 0.41446(2) 0.87242(4) 0.04074(11) Uani 1 1 d . . . . .
S1 S 0.44951(8) 0.60658(4) 0.63603(10) 0.0555(2) Uani 1 1 d . . . . .
S2 S 0.13178(8) 0.52363(4) 0.92723(12) 0.0636(3) Uani 1 1 d . . . . .
C4 C 0.2847(2) 0.44784(13) 0.9075(3) 0.0393(7) Uani 1 1 d . . . . .
C9 C 0.3502(2) 0.36152(13) 0.6745(3) 0.0374(7) Uani 1 1 d . . . . .
C1 C 0.4512(2) 0.49236(13) 0.7667(3) 0.0372(7) Uani 1 1 d . . . . .
C3 C 0.2417(2) 0.51021(14) 0.8575(3) 0.0408(7) Uani 1 1 d . . . . .
C2 C 0.3863(2) 0.54848(14) 0.7242(3) 0.0416(8) Uani 1 1 d . . . . .
C5 C 0.5494(3) 0.49840(15) 0.7282(3) 0.0463(8) Uani 1 1 d . . . . .
H5 H 0.601888 0.465535 0.749042 0.056 Uiso 1 1 calc R U . . .
C10 C 0.4138(3) 0.31323(14) 0.6351(4) 0.0519(9) Uani 1 1 d . . . . .
H10 H 0.483641 0.306708 0.701355 0.062 Uiso 1 1 calc R U . . .
C14 C 0.2469(3) 0.37022(15) 0.5749(4) 0.0512(9) Uani 1 1 d . . . . .
H14 H 0.203066 0.402408 0.600025 0.061 Uiso 1 1 calc R U . . .
C7 C 0.2277(3) 0.41320(15) 0.9978(4) 0.0511(8) Uani 1 1 d . . . . .
H7 H 0.245697 0.370605 1.038791 0.061 Uiso 1 1 calc R U . . .
C6 C 0.5579(3) 0.55746(16) 0.6576(4) 0.0555(9) Uani 1 1 d . . . . .
H6 H 0.617042 0.569653 0.624549 0.067 Uiso 1 1 calc R U . . .
C20 C 0.2284(3) 0.68651(15) 0.7739(4) 0.0508(8) Uani 1 1 d . . . . .
C15 C 0.2103(3) 0.62607(14) 0.6901(4) 0.0460(8) Uani 1 1 d . . . . .
C11 C 0.3740(3) 0.27448(15) 0.4973(4) 0.0647(11) Uani 1 1 d . . . . .
H11 H 0.417377 0.242175 0.471534 0.078 Uiso 1 1 calc R U . . .
C13 C 0.2077(3) 0.33095(16) 0.4366(4) 0.0635(10) Uani 1 1 d . . . . .
H13 H 0.137972 0.337026 0.369671 0.076 Uiso 1 1 calc R U . . .
C12 C 0.2720(3) 0.28343(17) 0.3996(4) 0.0655(11) Uani 1 1 d . . . . .
H12 H 0.245875 0.257247 0.307454 0.079 Uiso 1 1 calc R U . . .
C19 C 0.1636(3) 0.74130(15) 0.7111(4) 0.0619(10) Uani 1 1 d . . . . .
H19 H 0.177343 0.781527 0.766538 0.074 Uiso 1 1 calc R U . . .
C16 C 0.1261(3) 0.62271(16) 0.5440(4) 0.0576(9) Uani 1 1 d . . . . .
C18 C 0.0804(3) 0.73767(18) 0.5706(5) 0.0666(11) Uani 1 1 d . . . . .
C17 C 0.0617(3) 0.67792(19) 0.4883(4) 0.0678(11) Uani 1 1 d . . . . .
H17 H 0.004796 0.674535 0.393582 0.081 Uiso 1 1 calc R U . . .
C8 C 0.1445(3) 0.44796(16) 1.0190(4) 0.0658(10) Uani 1 1 d . . . . .
H8 H 0.099400 0.432437 1.076861 0.079 Uiso 1 1 calc R U . . .
B1 B 0.2797(3) 0.56200(16) 0.7556(4) 0.0416(9) Uani 1 1 d . . . . .
C23 C 0.3169(3) 0.69335(16) 0.9325(4) 0.0792(12) Uani 1 1 d . . . . .
H23A H 0.302469 0.664355 1.012012 0.119 Uiso 1 1 calc R U . . .
H23B H 0.319891 0.738499 0.969660 0.119 Uiso 1 1 calc R U . . .
H23C H 0.384313 0.681521 0.916404 0.119 Uiso 1 1 calc R U . . .
C21 C 0.1070(3) 0.55928(17) 0.4447(4) 0.0931(15) Uani 1 1 d . . . . .
H21A H 0.163676 0.553366 0.395783 0.140 Uiso 1 1 calc R U . . .
H21B H 0.039509 0.562173 0.361331 0.140 Uiso 1 1 calc R U . . .
H21C H 0.105802 0.522119 0.513975 0.140 Uiso 1 1 calc R U . . .
C22 C 0.0109(3) 0.79778(18) 0.5039(5) 0.1026(16) Uani 1 1 d . . . . .
H22A H -0.063230 0.786561 0.486311 0.154 Uiso 1 1 calc R U . . .
H22B H 0.021788 0.811066 0.403049 0.154 Uiso 1 1 calc R U . . .
H22C H 0.030184 0.833714 0.580307 0.154 Uiso 1 1 calc R U . . .

loop_
_atom_site_aniso_label
_atom_site_aniso_U_11
_atom_site_aniso_U_22
_atom_site_aniso_U_33
_atom_site_aniso_U_23
_atom_site_aniso_U_13
_atom_site_aniso_U_12
As1 0.0431(2) 0.03503(17) 0.04148(18) -0.00135(13) 0.00849(14) 0.00295(17)
S1 0.0635(6) 0.0486(5) 0.0583(6) 0.0051(4) 0.0241(5) -0.0076(5)
S2 0.0534(6) 0.0559(6) 0.0918(7) -0.0014(5) 0.0373(5) 0.0039(5)
C4 0.045(2) 0.0353(16) 0.0368(17) -0.0046(12) 0.0117(14) -0.0034(16)
C9 0.045(2) 0.0278(15) 0.0415(17) -0.0002(12) 0.0165(15) -0.0005(15)
C1 0.0365(19) 0.0376(17) 0.0370(16) -0.0065(12) 0.0101(14) -0.0069(16)
C3 0.0373(19) 0.0397(17) 0.0462(18) -0.0056(13) 0.0136(15) 0.0009(16)
C2 0.044(2) 0.0371(17) 0.0421(17) -0.0042(13) 0.0093(15) -0.0043(17)
C5 0.045(2) 0.048(2) 0.0453(19) -0.0088(14) 0.0118(16) -0.0037(18)
C10 0.057(2) 0.0386(17) 0.060(2) -0.0027(15) 0.0177(17) 0.0061(18)
C14 0.051(2) 0.0446(18) 0.058(2) -0.0086(15) 0.0164(18) 0.0000(18)
C7 0.057(2) 0.0415(18) 0.059(2) -0.0018(15) 0.0229(17) -0.0067(19)
C6 0.049(2) 0.068(2) 0.054(2) -0.0070(16) 0.0227(17) -0.012(2)
C20 0.042(2) 0.0452(19) 0.067(2) 0.0011(16) 0.0197(17) 0.0110(18)
C15 0.045(2) 0.0391(17) 0.056(2) 0.0074(14) 0.0186(17) 0.0050(17)
C11 0.079(3) 0.045(2) 0.075(3) -0.0173(17) 0.030(2) 0.009(2)
C13 0.055(2) 0.068(2) 0.060(2) -0.0162(18) 0.0058(19) -0.009(2)
C12 0.077(3) 0.059(2) 0.065(2) -0.0274(18) 0.028(2) -0.015(2)
C19 0.065(3) 0.0440(19) 0.086(3) 0.0048(17) 0.037(2) 0.018(2)
C16 0.055(2) 0.053(2) 0.062(2) 0.0073(17) 0.0133(18) 0.002(2)
C18 0.064(3) 0.064(2) 0.078(3) 0.030(2) 0.032(2) 0.024(2)
C17 0.052(2) 0.080(3) 0.064(2) 0.024(2) 0.0068(19) 0.015(2)
C8 0.064(3) 0.060(2) 0.087(3) -0.0034(19) 0.043(2) -0.012(2)
B1 0.041(2) 0.0371(19) 0.043(2) -0.0067(15) 0.0065(17) -0.0013(19)
C23 0.071(3) 0.064(2) 0.093(3) -0.022(2) 0.010(2) 0.017(2)
C21 0.092(3) 0.082(3) 0.081(3) -0.007(2) -0.012(2) -0.006(3)
C22 0.105(4) 0.088(3) 0.121(4) 0.051(3) 0.042(3) 0.058(3)

loop_
_atom_type_symbol
_atom_type_description
_atom_type_scat_dispersion_real
_atom_type_scat_dispersion_imag
_atom_type_scat_source
C C 0.0033 0.0016 'International Tables Vol C Tables 4.2.6.8 and 6.1.1.4'
H H 0.0000 0.0000 'International Tables Vol C Tables 4.2.6.8 and 6.1.1.4'
As As 0.0499 2.0058 'International Tables Vol C Tables 4.2.6.8 and 6.1.1.4'
B B 0.0013 0.0007 'International Tables Vol C Tables 4.2.6.8 and 6.1.1.4'
S S 0.1246 0.1234 'International Tables Vol C Tables 4.2.6.8 and 6.1.1.4'

loop_
_exptl_crystal_face_index_h
_exptl_crystal_face_index_k
_exptl_crystal_face_index_l
_exptl_crystal_face_perp_dist
1 0 0 0.1750
-1 0 0 0.1520
-1 -1 1 0.1386
1 2 -2 0.2104
1 2 0 0.1137
-1 -2 0 0.1355
0 1 0 0.1330
0 -1 0 0.1300

loop_
_geom_angle_atom_site_label_1
_geom_angle_atom_site_label_2
_geom_angle_atom_site_label_3
_geom_angle
_geom_angle_site_symmetry_1
_geom_angle_site_symmetry_3
_geom_angle_publ_flag
C4 As1 C9 98.78(12) . . ?
C4 As1 C1 98.13(12) . . ?
C1 As1 C9 97.47(11) . . ?
C6 S1 C2 92.78(16) . . ?
C8 S2 C3 92.60(16) . . ?
C3 C4 As1 123.9(2) . . ?
C3 C4 C7 112.8(3) . . ?
C7 C4 As1 123.1(2) . . ?
C10 C9 As1 117.2(2) . . ?
C14 C9 As1 123.9(2) . . ?
C14 C9 C10 118.9(3) . . ?
C2 C1 As1 124.3(2) . . ?
C2 C1 C5 112.9(3) . . ?
C5 C1 As1 122.8(2) . . ?
C4 C3 S2 109.4(2) . . ?
C4 C3 B1 128.4(3) . . ?
B1 C3 S2 122.2(2) . . ?
C1 C2 S1 109.4(2) . . ?
C1 C2 B1 128.0(3) . . ?
B1 C2 S1 122.5(2) . . ?
C6 C5 C1 112.3(3) . . ?
C9 C10 C11 120.3(3) . . ?
C9 C14 C13 120.3(3) . . ?
C8 C7 C4 113.3(3) . . ?
C5 C6 S1 112.7(3) . . ?
C15 C20 C23 120.9(3) . . ?
C19 C20 C15 119.7(3) . . ?
C19 C20 C23 119.4(3) . . ?
C20 C15 C16 118.2(3) . . ?
C20 C15 B1 122.2(3) . . ?
C16 C15 B1 119.6(3) . . ?
C12 C11 C10 120.4(3) . . ?
C12 C13 C14 119.9(3) . . ?
C11 C12 C13 120.1(3) . . ?
C18 C19 C20 122.1(3) . . ?
C15 C16 C21 120.1(3) . . ?
C17 C16 C15 120.2(3) . . ?
C17 C16 C21 119.7(3) . . ?
C19 C18 C17 118.4(3) . . ?
C19 C18 C22 121.4(4) . . ?
C17 C18 C22 120.2(4) . . ?
C18 C17 C16 121.4(3) . . ?
C7 C8 S2 111.9(3) . . ?
C3 B1 C15 120.7(3) . . ?
C2 B1 C3 116.6(3) . . ?
C2 B1 C15 122.7(3) . . ?

loop_
_geom_bond_atom_site_label_1
_geom_bond_atom_site_label_2
_geom_bond_distance
_geom_bond_site_symmetry_2
_geom_bond_publ_flag
As1 C4 1.929(3) . ?
As1 C9 1.977(3) . ?
As1 C1 1.941(3) . ?
S1 C2 1.730(3) . ?
S1 C6 1.690(3) . ?
S2 C3 1.732(3) . ?
S2 C8 1.701(3) . ?
C4 C3 1.389(4) . ?
C4 C7 1.410(4) . ?
C9 C10 1.383(4) . ?
C9 C14 1.379(4) . ?
C1 C2 1.394(4) . ?
C1 C5 1.420(4) . ?
C3 B1 1.535(4) . ?
C2 B1 1.518(5) . ?
C5 C6 1.354(4) . ?
C10 C11 1.388(4) . ?
C14 C13 1.396(4) . ?
C7 C8 1.348(4) . ?
C20 C15 1.398(4) . ?
C20 C19 1.397(4) . ?
C20 C23 1.513(4) . ?
C15 C16 1.408(4) . ?
C15 B1 1.580(4) . ?
C11 C12 1.361(5) . ?
C13 C12 1.370(4) . ?
C19 C18 1.369(5) . ?
C16 C17 1.389(4) . ?
C16 C21 1.516(4) . ?
C18 C17 1.380(5) . ?
C18 C22 1.518(4) . ?

loop_
_exptl_oxdiff_crystal_face_indexfrac_h
_exptl_oxdiff_crystal_face_indexfrac_k
_exptl_oxdiff_crystal_face_indexfrac_l
_exptl_oxdiff_crystal_face_x
_exptl_oxdiff_crystal_face_y
_exptl_oxdiff_crystal_face_z
1.0013 -0.0003 0.0003 0.0248 0.0503 -0.0101
-1.0013 0.0003 -0.0003 -0.0248 -0.0503 0.0101
-1.0011 -1.0029 1.0005 -0.0057 -0.0141 0.0937
1.0008 2.0061 -2.0012 -0.0133 -0.0222 -0.1774
1.0033 2.0035 -0.0000 -0.0359 0.0749 -0.0367
-1.0033 -2.0035 0.0000 0.0359 -0.0749 0.0367
0.0010 1.0019 -0.0002 -0.0303 0.0123 -0.0133
-0.0010 -1.0019 0.0002 0.0303 -0.0123 0.0133
